data_7051376
loop_
_publ_author_name
'Po-Wan Lai, Winnie'
'Wong, Wing-Tak'

_publ_contact_author
;
    ENTER NAME
 ENTER ADDRESS
;
_publ_section_title
;
 Trinitrato[N,N',N&#x2033;-tris(2,3-dimethoxybenzamido)triethylamine]-
 neodymium(III). Synthesis, crystal structure and luminescence of a Nd
 complex containing tripodal amide ligands
;
_journal_issue 12
_journal_name_full 'New Journal of Chemistry'
_journal_page_first 943
_journal_paper_doi 10.1039/b006976k
_journal_volume 24
_journal_year 2000
_chemical_formula_sum 'C35 H45 N8 Nd O18'
_chemical_formula_weight 1010.02
_space_group_IT_number 158
_symmetry_cell_setting trigonal
_symmetry_Int_Tables_number 158
_symmetry_space_group_name_Hall 'P 3 -2"c'
_symmetry_space_group_name_H-M 'P 3 c 1'
_audit_creation_date 'Wed Jun 24 18:20:06 1998'
_audit_creation_method 'from TEXRAY.INF file'
_cell_angle_alpha 90
_cell_angle_beta 90
_cell_angle_gamma 120
_cell_formula_units_Z 2
_cell_length_a 10.993(1)
_cell_length_b 10.993(1)
_cell_length_c 21.554(2)
_cell_measurement_reflns_used 0
_cell_measurement_temperature 298.2
_cell_measurement_theta_max 0.0
_cell_measurement_theta_min 0.0
_cell_volume 2255.8(4)
_computing_cell_refinement 'MSC/AFC Diffractometer Control'
_computing_data_collection 'MSC/AFC Diffractometer Control'
_computing_data_reduction teXsan
_computing_publication_material teXsan
_computing_structure_refinement teXsan
_diffrn_ambient_temperature 298.2
_diffrn_measurement_device ccd
_diffrn_measurement_method 'omega scans with profile analysis'
_diffrn_orient_matrix_UB_11 0.00000
_diffrn_orient_matrix_UB_12 0.00000
_diffrn_orient_matrix_UB_13 0.00000
_diffrn_orient_matrix_UB_21 0.00000
_diffrn_orient_matrix_UB_22 0.00000
_diffrn_orient_matrix_UB_23 0.00000
_diffrn_orient_matrix_UB_31 0.00000
_diffrn_orient_matrix_UB_32 0.00000
_diffrn_orient_matrix_UB_33 0.00000
_diffrn_radiation_monochromator graphite
_diffrn_radiation_source 'X-ray tube'
_diffrn_radiation_type MoKalpha
_diffrn_radiation_wavelength 0.7107
_diffrn_reflns_av_R_equivalents 5.61
_diffrn_reflns_limit_h_max 10
_diffrn_reflns_limit_h_min -13
_diffrn_reflns_limit_k_max 14
_diffrn_reflns_limit_k_min -11
_diffrn_reflns_limit_l_max 9
_diffrn_reflns_limit_l_min -27
_diffrn_reflns_number 6553
_diffrn_reflns_theta_max 27.49
_diffrn_standards_decay_% 0.00
_diffrn_standards_interval_count 0
_diffrn_standards_number 0
_exptl_absorpt_coefficient_mu 1.229
_exptl_absorpt_correction_type 'smart ccd abs'
_exptl_crystal_colour purple
_exptl_crystal_density_diffrn 1.487
_exptl_crystal_description block
_exptl_crystal_F_000 1030.00
_exptl_crystal_size_max 0.22
_exptl_crystal_size_mid 0.18
_exptl_crystal_size_min 0.12
_refine_diff_density_max 0.89
_refine_diff_density_min -0.47
_refine_ls_extinction_method none
_refine_ls_goodness_of_fit_obs 1.242
_refine_ls_hydrogen_treatment noref
_refine_ls_matrix_type full
_refine_ls_number_parameters 186
_refine_ls_number_reflns 1158
_refine_ls_number_restraints 0
_refine_ls_R_factor_obs 0.0422
_refine_ls_shift/esd_max 0.0440
_refine_ls_structure_factor_coef F
_refine_ls_weighting_scheme sigma
_refine_ls_wR_factor_obs 0.0435
_reflns_number_observed 1158
_reflns_number_total 1965
_reflns_observed_criterion 1.50
_cod_data_source_file b006976k.txt
_cod_data_source_block wt0131w-Winnie025
_cod_depositor_comments
;
The following automatic conversions were performed:

'_atom_site_thermal_displace_type' tag value 'Uij' was replaced with
'Uani' value 38 times.

Automatic conversion script
Id: cif_fix_values 1646 2011-03-28 12:23:43Z adriana 
;
_cod_original_cell_volume 2255.7(3)
_cod_original_sg_symbol_H-M 'P 3 c 1    '
_cod_original_formula_sum 'C35 H45 N8 Nd O18 '
_cod_database_code 7051376

loop_
_symmetry_equiv_pos_as_xyz
'   +x,   +y,   +z'
'   -y,   +x-y,   +z'
'   -x+y,   -x,   +z'
'   -y,   -x,1/2+z'
'   +x,   +x-y,1/2+z'
'   -x+y,   +y,1/2+z'

loop_
_atom_site_aniso_label
_atom_site_aniso_U_11
_atom_site_aniso_U_22
_atom_site_aniso_U_33
_atom_site_aniso_U_12
_atom_site_aniso_U_13
_atom_site_aniso_U_23
Nd(1) 0.0507(3) 0.0507 0.0336(3) 0.0253 0.0000 0.0000
O(1) 0.075(7) 0.045(6) 0.041(5) 0.027(5) 0.001(4) -0.001(4)
O(2) 0.060(5) 0.089(6) 0.073(5) 0.049(5) 0.013(4) 0.023(5)
O(3) 0.133(10) 0.108(8) 0.109(8) 0.074(7) 0.066(8) 0.015(7)
O(4) 0.057(5) 0.054(5) 0.094(8) 0.021(5) -0.004(6) 0.012(5)
O(5) 0.095(8) 0.079(8) 0.052(6) 0.046(6) -0.022(5) -0.006(5)
O(6) 0.19(1) 0.12(1) 0.14(1) 0.11(1) -0.05(1) 0.02(1)
N(1) 0.059(6) 0.042(6) 0.057(6) 0.020(5) 0.004(5) -0.004(5)
N(2) 0.044(4) 0.0442 0.043(6) 0.0221 0.0000 0.0000
N(3) 0.083(10) 0.086(10) 0.054(8) 0.045(9) 0.007(7) 0.032(7)
N(4) 0.071(7) 0.0709 0.053(9) 0.0355 0.0000 0.0000
C(1) 0.049(7) 0.057(8) 0.043(7) 0.036(6) -0.006(5) 0.000(6)
C(2) 0.056(8) 0.040(5) 0.043(4) 0.024(6) 0.003(6) -0.001(4)
C(3) 0.057(7) 0.044(6) 0.051(6) 0.023(6) 0.006(5) -0.002(5)
C(4) 0.068(8) 0.054(7) 0.068(8) 0.027(7) 0.023(8) 0.004(7)
C(5) 0.10(1) 0.069(10) 0.057(7) 0.022(9) 0.017(8) -0.007(7)
C(6) 0.10(1) 0.090(9) 0.045(5) 0.050(10) -0.006(9) 0.006(6)
C(7) 0.079(8) 0.078(9) 0.051(6) 0.051(7) -0.004(6) 0.003(6)
C(8) 0.10(1) 0.13(2) 0.09(1) 0.08(1) 0.012(9) 0.01(1)
C(9) 0.11(1) 0.08(1) 0.13(1) 0.03(1) 0.05(1) -0.01(1)
C(10) 0.055(7) 0.048(6) 0.056(6) 0.023(5) 0.015(6) -0.004(5)
C(11) 0.042(7) 0.057(6) 0.041(5) 0.025(5) 0.004(4) -0.004(4)
C(12) 0.089(9) 0.0888 0.05(1) 0.0444 0.0000 0.0000
C(13) 0.044(6) 0.0444 0.07(1) 0.0222 0.0000 0.0000

loop_
_atom_site_label
_atom_site_fract_x
_atom_site_fract_y
_atom_site_fract_z
_atom_site_U_iso_or_equiv
_atom_site_thermal_displace_type
_atom_site_calc_flag
_atom_site_calc_attached_atom
Nd(1) 0.6667 0.3333 0.4429 0.04498(10) Uani ? ?
O(1) 0.826(1) 0.516(1) 0.5108(4) 0.055(3) Uani ? ?
O(2) 0.6848(8) 0.7481(9) 0.5653(4) 0.069(3) Uani ? ?
O(3) 0.599(1) 0.759(1) 0.6817(5) 0.110(4) Uani ? ?
O(4) 0.6504(9) 0.5533(8) 0.4204(4) 0.072(3) Uani ? ?
O(5) 0.531(1) 0.374(1) 0.3591(4) 0.075(4) Uani ? ?
O(6) 0.527(2) 0.572(2) 0.3490(7) 0.141(6) Uani ? ?
N(1) 0.942(1) 0.754(1) 0.5124(5) 0.055(3) Uani ? ?
N(2) 1.0000 1.0000 0.4298(6) 0.044(2) Uani ? ?
N(3) 0.571(1) 0.501(2) 0.3739(6) 0.073(5) Uani ? ?
N(4) 1.0000 1.0000 0.6061(7) 0.065(3) Uani ? ?
C(1) 0.856(1) 0.627(1) 0.5373(6) 0.045(4) Uani ? ?
C(2) 0.800(1) 0.6243(10) 0.6008(4) 0.046(3) Uani ? ?
C(3) 0.720(1) 0.686(1) 0.6134(5) 0.052(3) Uani ? ?
C(4) 0.673(1) 0.688(1) 0.6735(6) 0.065(4) Uani ? ?
C(5) 0.709(2) 0.627(1) 0.7204(6) 0.083(5) Uani ? ?
C(6) 0.788(2) 0.564(1) 0.7083(5) 0.075(4) Uani ? ?
C(7) 0.832(1) 0.564(1) 0.6490(5) 0.064(4) Uani ? ?
C(8) 0.541(2) 0.676(2) 0.5476(7) 0.097(6) Uani ? ?
C(9) 0.574(2) 0.792(2) 0.7410(8) 0.116(6) Uani ? ?
C(10) 1.002(1) 0.779(1) 0.4501(5) 0.054(3) Uani ? ?
C(11) 0.9513(10) 0.854(1) 0.4091(4) 0.047(3) Uani ? ?
C(12) 1.0000 1.0000 0.7268(9) 0.077(3) Uani ? ?
C(13) 1.0000 1.0000 0.6567(9) 0.055(3) Uani ? ?
H(1) 0.6788 0.6287 0.7616 0.0997 Uani ? ?
H(2) 0.8120 0.5209 0.7407 0.0901 Uani ? ?
H(3) 0.8858 0.5201 0.6409 0.0773 Uani ? ?
H(4) 0.4845 0.6670 0.5824 0.1166 Uani ? ?
H(5) 0.5164 0.5851 0.5326 0.1166 Uani ? ?
H(6) 0.5264 0.7270 0.5158 0.1166 Uani ? ?
H(7) 0.5206 0.8379 0.7380 0.1391 Uani ? ?
H(8) 0.6615 0.8531 0.7607 0.1391 Uani ? ?
H(9) 0.5243 0.7087 0.7647 0.1391 Uani ? ?
H(10) 0.9555 0.8306 0.5259 0.0766 Uani ? ?
H(11) 1.1015 0.8336 0.4533 0.0650 Uani ? ?
H(12) 0.9772 0.6906 0.4317 0.0650 Uani ? ?
H(13) 0.8515 0.8035 0.4090 0.0561 Uani ? ?
H(14) 0.9848 0.8569 0.3682 0.0561 Uani ? ?

loop_
_atom_type_symbol
_atom_type_oxidation_number
_atom_type_number_in_cell
_atom_type_scat_dispersion_real
_atom_type_scat_dispersion_imag
_atom_type_scat_source
Nd 0 2 -0.194 3.018 'International Tables'
N 0 16 0.006 0.003 'International Tables'
O 0 36 0.011 0.006 'International Tables'
C 0 70 0.003 0.002 'International Tables'
H 0 90 0.000 0.000 'International Tables'

loop_
_geom_angle_atom_site_label_1
_geom_angle_atom_site_label_2
_geom_angle_atom_site_label_3
_geom_angle
_geom_angle_site_symmetry_1
_geom_angle_site_symmetry_2
_geom_angle_site_symmetry_3
_geom_angle_publ_flag
O(1) Nd(1) O(1) 86.5(3) ? ? ? yes
O(1) Nd(1) O(1) 86.5(3) ? ? ? yes
O(1) Nd(1) O(4) 71.9(3) ? ? ? yes
O(1) Nd(1) O(4) 153.1(3) ? ? ? yes
O(1) Nd(1) O(4) 76.5(3) ? ? ? yes
O(1) Nd(1) O(5) 122.5(3) ? ? ? yes
O(1) Nd(1) O(5) 149.1(3) ? ? ? yes
O(1) Nd(1) O(5) 85.2(3) ? ? ? yes
O(1) Nd(1) O(1) 86.5(3) ? ? ? yes
O(1) Nd(1) O(4) 76.5(3) ? ? ? yes
O(1) Nd(1) O(4) 71.9(3) ? ? ? yes
O(1) Nd(1) O(4) 153.1(3) ? ? ? yes
O(1) Nd(1) O(5) 85.2(3) ? ? ? yes
O(1) Nd(1) O(5) 122.5(3) ? ? ? yes
O(1) Nd(1) O(5) 149.1(3) ? ? ? yes
O(1) Nd(1) O(4) 153.1(3) ? ? ? yes
O(1) Nd(1) O(4) 76.5(3) ? ? ? yes
O(1) Nd(1) O(4) 71.9(3) ? ? ? yes
O(1) Nd(1) O(5) 149.1(3) ? ? ? yes
O(1) Nd(1) O(5) 85.2(3) ? ? ? yes
O(1) Nd(1) O(5) 122.5(3) ? ? ? yes
O(4) Nd(1) O(4) 116.5(1) ? ? ? yes
O(4) Nd(1) O(4) 116.5(1) ? ? ? yes
O(4) Nd(1) O(5) 50.8(3) ? ? ? yes
O(4) Nd(1) O(5) 121.5(4) ? ? ? yes
O(4) Nd(1) O(5) 72.7(4) ? ? ? yes
O(4) Nd(1) O(4) 116.5(1) ? ? ? yes
O(4) Nd(1) O(5) 72.7(4) ? ? ? yes
O(4) Nd(1) O(5) 50.8(3) ? ? ? yes
O(4) Nd(1) O(5) 121.5(4) ? ? ? yes
O(4) Nd(1) O(5) 121.5(4) ? ? ? yes
O(4) Nd(1) O(5) 72.7(4) ? ? ? yes
O(4) Nd(1) O(5) 50.8(3) ? ? ? yes
O(5) Nd(1) O(5) 74.4(4) ? ? ? yes
O(5) Nd(1) O(5) 74.4(4) ? ? ? yes
O(5) Nd(1) O(5) 74.4(4) ? ? ? yes
Nd(1) O(1) C(1) 146.5(9) ? ? ? yes
C(3) O(2) C(8) 115.2(10) ? ? ? yes
C(4) O(3) C(9) 120(1) ? ? ? yes
Nd(1) O(4) N(3) 94.4(8) ? ? ? yes
Nd(1) O(5) N(3) 95.9(9) ? ? ? yes
C(1) N(1) C(10) 125(1) ? ? ? yes
C(11) N(2) C(11) 111.3(5) ? ? ? yes
C(11) N(2) C(11) 111.3(5) ? ? ? yes
C(11) N(2) C(11) 111.3(5) ? ? ? yes
O(4) N(3) O(5) 118(1) ? ? ? yes
O(4) N(3) O(6) 117(1) ? ? ? yes
O(5) N(3) O(6) 123(1) ? ? ? yes
O(1) C(1) N(1) 122(1) ? ? ? yes
O(1) C(1) C(2) 119(1) ? ? ? yes
N(1) C(1) C(2) 117(1) ? ? ? yes
C(1) C(2) C(3) 121.9(9) ? ? ? yes
C(1) C(2) C(7) 120(1) ? ? ? yes
C(3) C(2) C(7) 118.0(10) ? ? ? yes
O(2) C(3) C(2) 119.4(9) ? ? ? yes
O(2) C(3) C(4) 118(1) ? ? ? yes
C(2) C(3) C(4) 121(1) ? ? ? yes
O(3) C(4) C(3) 117(1) ? ? ? yes
O(3) C(4) C(5) 124(1) ? ? ? yes
C(3) C(4) C(5) 118(1) ? ? ? yes
C(4) C(5) C(6) 120(1) ? ? ? yes
C(5) C(6) C(7) 118(1) ? ? ? yes
C(2) C(7) C(6) 122(1) ? ? ? yes
N(1) C(10) C(11) 112.8(9) ? ? ? yes
N(2) C(11) C(10) 112.8(8) ? ? ? yes
N(4) C(13) C(12) 180.0000(2) ? ? ? yes

loop_
_geom_bond_atom_site_label_1
_geom_bond_atom_site_label_2
_geom_bond_distance
_geom_bond_site_symmetry_1
_geom_bond_site_symmetry_2
_geom_bond_publ_flag
Nd(1) O(1) 2.40(1) ? ? yes
Nd(1) O(1) 2.40(1) ? ? yes
Nd(1) O(1) 2.40(1) ? ? yes
Nd(1) O(4) 2.559(8) ? ? yes
Nd(1) O(4) 2.559(8) ? ? yes
Nd(1) O(4) 2.559(8) ? ? yes
Nd(1) O(5) 2.52(1) ? ? yes
Nd(1) O(5) 2.52(1) ? ? yes
Nd(1) O(5) 2.52(1) ? ? yes
O(1) C(1) 1.23(2) ? ? yes
O(2) C(3) 1.40(1) ? ? yes
O(2) C(8) 1.42(2) ? ? yes
O(3) C(4) 1.38(2) ? ? yes
O(3) C(9) 1.40(2) ? ? yes
O(4) N(3) 1.26(1) ? ? yes
O(5) N(3) 1.27(2) ? ? yes
O(6) N(3) 1.22(2) ? ? yes
N(1) C(1) 1.34(1) ? ? yes
N(1) C(10) 1.46(1) ? ? yes
N(2) C(11) 1.48(1) ? ? yes
N(2) C(11) 1.48(1) ? ? yes
N(2) C(11) 1.48(1) ? ? yes
N(4) C(13) 1.09(2) ? ? yes
C(1) C(2) 1.50(1) ? ? yes
C(2) C(3) 1.38(1) ? ? yes
C(2) C(7) 1.37(1) ? ? yes
C(3) C(4) 1.40(1) ? ? yes
C(4) C(5) 1.38(2) ? ? yes
C(5) C(6) 1.39(2) ? ? yes
C(6) C(7) 1.36(2) ? ? yes
C(10) C(11) 1.50(2) ? ? yes
C(12) C(13) 1.51(3) ? ? yes
